data_4129553
loop_
_publ_author_name
'Ichikawa, Jun-ichi'
'Hoshino, Norihisa'
'Takeda, Takashi'
'Akutagawa, Tomoyuki'

_publ_section_title
;
 Collective In-Plane Molecular Rotator Based on Dibromoiodomesitylene
 \p-Stacks.
;
_journal_issue 40
_journal_name_full 'Journal of the American Chemical Society'
_journal_page_first 13155
_journal_page_last 13160
_journal_paper_doi 10.1021/jacs.5b08215
_journal_volume 137
_journal_year 2015
_chemical_formula_moiety 'C9 H9 Br2 I'
_chemical_formula_sum 'C9 H9 Br2 I'
_chemical_formula_weight 403.88
_space_group_crystal_system triclinic
_space_group_IT_number 2
_space_group_name_Hall '-P 1'
_space_group_name_H-M_alt 'P -1'
_atom_sites_solution_hydrogens geom
_atom_sites_solution_primary direct
_atom_sites_solution_secondary difmap
_cell_angle_alpha 119.9150
_cell_angle_beta 95.2540
_cell_angle_gamma 107.1970
_cell_formula_units_Z 2
_cell_length_a 7.7672
_cell_length_b 9.2673
_cell_length_c 9.2845
_cell_measurement_reflns_used 3032
_cell_measurement_temperature 100
_cell_measurement_theta_max 68.22
_cell_measurement_theta_min 5.55
_cell_volume 529.812
_computing_cell_refinement 'RAPID AUTO'
_computing_data_collection 'RAPID AUTO (Rigaku, ????)'
_computing_data_reduction 'RAPID AUTO'
_computing_molecular_graphics 'CrystalStructure 4.1'
_computing_publication_material 'CrystalStructure 4.1 (Rigaku, 2014)'
_computing_structure_refinement 'CRYSTALS (Carruthers, et al., 1999)'
_computing_structure_solution 'Il Milione (Burla, et al., 2007)'
_diffrn_ambient_temperature 100
_diffrn_detector_area_resol_mean 10.000
_diffrn_measured_fraction_theta_full 0.982
_diffrn_measured_fraction_theta_max 0.976
_diffrn_measurement_device_type 'Rigaku R-AXIS RAPID'
_diffrn_measurement_method \w
_diffrn_radiation_type 'Cu K\a'
_diffrn_radiation_wavelength 1.54187
_diffrn_reflns_av_R_equivalents 0.0715
_diffrn_reflns_limit_h_max 9
_diffrn_reflns_limit_h_min -9
_diffrn_reflns_limit_k_max 11
_diffrn_reflns_limit_k_min -11
_diffrn_reflns_limit_l_max 11
_diffrn_reflns_limit_l_min -11
_diffrn_reflns_number 5784
_diffrn_reflns_theta_full 67.68
_diffrn_reflns_theta_max 68.22
_diffrn_reflns_theta_min 5.556
_diffrn_standards_number 0
_exptl_absorpt_coefficient_mu 32.131
_exptl_absorpt_correction_T_max 0.659
_exptl_absorpt_correction_T_min 0.510
_exptl_absorpt_correction_type multi-scan
_exptl_absorpt_process_details 'ABSCOR (Rigaku, 1995)'
_exptl_crystal_colour colorless
_exptl_crystal_density_diffrn 2.531
_exptl_crystal_density_method 'not measured'
_exptl_crystal_description needle
_exptl_crystal_F_000 372.00
_exptl_crystal_size_max 0.024
_exptl_crystal_size_mid 0.020
_exptl_crystal_size_min 0.013
_refine_diff_density_max 1.680
_refine_diff_density_min -1.120
_refine_ls_extinction_method none
_refine_ls_goodness_of_fit_ref 1.255
_refine_ls_hydrogen_treatment constr
_refine_ls_number_parameters 118
_refine_ls_number_reflns 1763
_refine_ls_R_factor_gt 0.0442
_refine_ls_shift/su_max 0.000
_refine_ls_structure_factor_coef Fsqd
_refine_ls_weighting_details
;
    Chebychev polynomial with 3 parameters (Carruthers & Watkin, 1979)
    3459.5300    4764.1200    1356.1900
;
_refine_ls_weighting_scheme calc
_refine_ls_wR_factor_ref 0.0560
_reflns_number_gt 1669
_reflns_number_total 1895
_reflns_threshold_expression F^2^>2.0\s(F^2^)
_cod_data_source_file ja5b08215_si_002.cif
_cod_data_source_block DBIM8
_cod_original_cell_volume 529.8147
_cod_database_code 4129553

loop_
_symmetry_equiv_pos_site_id
_space_group_symop_operation_xyz
1 +X,+Y,+Z
2 -X,-Y,-Z

loop_
_atom_site_label
_atom_site_type_symbol
_atom_site_fract_x
_atom_site_fract_y
_atom_site_fract_z
_atom_site_U_iso_or_equiv
_atom_site_adp_type
_atom_site_occupancy
_atom_site_site_symmetry_multiplicity
_atom_site_calc_flag
_atom_site_refinement_flags
Br1 Br 0.27011(8) 0.63346(7) 0.96050(6) 0.02455(13) Uani 1.17 2 d .
Br2 Br 0.26891(8) 0.76179(7) 0.40666(7) 0.02974(15) Uani 1.17 2 d .
Br3 Br 0.21242(8) 0.06203(7) 0.26407(7) 0.02725(14) Uani 1.17 2 d .
C1 C 0.2367(8) 0.3124(7) 0.4309(8) 0.0271(16) Uani 1 2 d .
C2 C 0.2444(8) 0.3678(8) 0.6005(8) 0.0263(16) Uani 1 2 d .
C3 C 0.2569(8) 0.5463(8) 0.7110(7) 0.0256(15) Uani 1 2 d .
C4 C 0.2629(8) 0.6653(8) 0.6586(8) 0.0271(16) Uani 1 2 d .
C5 C 0.2583(9) 0.5976(8) 0.4872(8) 0.0282(16) Uani 1 2 d .
C6 C 0.2433(8) 0.4234(8) 0.3641(8) 0.0265(15) Uani 1 2 d .
C7 C 0.2386(11) 0.2469(9) 0.6658(9) 0.038(2) Uani 1 2 d .
C8 C 0.2348(10) 0.3564(9) 0.1807(8) 0.0380(19) Uani 1 2 d .
C9 C 0.2760(9) 0.8543(8) 0.7805(8) 0.0326(17) Uani 1 2 d .
H1 H 0.34874 0.21549 0.65453 0.0534 Uiso 1 2 calc R
H2 H 0.1236 0.13606 0.59649 0.0534 Uiso 1 2 calc R
H3 H 0.24002 0.30999 0.78792 0.0534 Uiso 1 2 calc R
H4 H 0.35372 0.34608 0.16117 0.0491 Uiso 1 2 calc R
H5 H 0.21489 0.44211 0.15558 0.0490 Uiso 1 2 calc R
H6 H 0.13084 0.23737 0.10413 0.0489 Uiso 1 2 calc R
H7 H 0.16531 0.86747 0.73759 0.0380 Uiso 1 2 calc R
H8 H 0.38999 0.94017 0.78535 0.0380 Uiso 1 2 calc R
H9 H 0.28205 0.87908 0.89697 0.0380 Uiso 1 2 calc R

loop_
_atom_site_aniso_label
_atom_site_aniso_U_11
_atom_site_aniso_U_22
_atom_site_aniso_U_33
_atom_site_aniso_U_12
_atom_site_aniso_U_13
_atom_site_aniso_U_23
Br1 0.0357(3) 0.0232(3) 0.0167(2) 0.0151(2) 0.0093(2) 0.0102(2)
Br2 0.0385(3) 0.0256(3) 0.0317(3) 0.0129(2) 0.0091(2) 0.0203(2)
Br3 0.0338(3) 0.0180(3) 0.0274(3) 0.0129(2) 0.0073(2) 0.0098(2)
C1 0.023(3) 0.017(3) 0.040(4) 0.013(2) 0.010(3) 0.012(3)
C2 0.022(3) 0.021(3) 0.042(4) 0.010(2) 0.010(3) 0.021(3)
C3 0.020(3) 0.026(3) 0.025(3) 0.006(2) 0.006(2) 0.012(3)
C4 0.018(3) 0.024(3) 0.038(3) 0.008(2) 0.007(3) 0.016(3)
C5 0.025(3) 0.024(3) 0.039(4) 0.005(3) 0.006(3) 0.022(3)
C6 0.018(3) 0.024(3) 0.028(3) 0.001(2) 0.000(2) 0.014(3)
C7 0.055(5) 0.032(3) 0.047(4) 0.025(3) 0.021(3) 0.029(3)
C8 0.044(4) 0.045(4) 0.033(4) 0.022(3) 0.013(3) 0.024(3)
C9 0.036(4) 0.021(3) 0.038(4) 0.011(3) 0.011(3) 0.014(3)

loop_
_atom_type_symbol
_atom_type_description
_atom_type_scat_dispersion_real
_atom_type_scat_dispersion_imag
_atom_type_scat_source
C C 0.0181 0.0091
;
International Tables for Crystallography
(Vol. C, Tables 4.2.6.8 and 6.1.1.4)
;
H H 0.0000 0.0000
;
International Tables for Crystallography
(Vol. C, Table 6.1.1.4)
;
Br Br -0.6763 1.2805
;
International Tables for Crystallography
(Vol. C, Tables 4.2.6.8 and 6.1.1.4)
;
I I -0.3257 6.8362
;
International Tables for Crystallography
(Vol. C, Tables 4.2.6.8 and 6.1.1.4)
;

loop_
_geom_angle_atom_site_label_1
_geom_angle_atom_site_label_2
_geom_angle_atom_site_label_3
_geom_angle
_geom_angle_publ_flag
Br3 C1 C2 118.8(6) yes
Br3 C1 C6 116.6(5) yes
C2 C1 C6 124.6(6) yes
C1 C2 C3 115.7(8) yes
C1 C2 C7 122.9(6) yes
C3 C2 C7 121.4(7) yes
Br1 C3 C2 117.1(6) yes
Br1 C3 C4 118.7(4) yes
C2 C3 C4 124.2(6) yes
C3 C4 C5 115.4(6) yes
C3 C4 C9 122.5(6) yes
C5 C4 C9 122.2(8) yes
Br2 C5 C4 117.0(5) yes
Br2 C5 C6 116.9(6) yes
C4 C5 C6 126.1(8) yes
C1 C6 C5 113.9(6) yes
C1 C6 C8 122.1(6) yes
C5 C6 C8 123.9(8) yes
C2 C7 H1 109.156 no
C2 C7 H2 109.317 no
C2 C7 H3 109.940 no
H1 C7 H2 109.470 no
H1 C7 H3 109.471 no
H2 C7 H3 109.473 no
C6 C8 H4 109.348 no
C6 C8 H5 109.245 no
C6 C8 H6 109.823 no
H4 C8 H5 109.465 no
H4 C8 H6 109.476 no
H5 C8 H6 109.470 no
C4 C9 H7 109.410 no
C4 C9 H8 108.688 no
C4 C9 H9 110.310 no
H7 C9 H8 109.474 no
H7 C9 H9 109.470 no
H8 C9 H9 109.472 no

loop_
_geom_bond_atom_site_label_1
_geom_bond_atom_site_label_2
_geom_bond_distance
_geom_bond_publ_flag
Br1 C3 2.017(7) yes
Br2 C5 1.988(9) yes
Br3 C1 1.980(6) yes
C1 C2 1.380(11) yes
C1 C6 1.434(12) yes
C2 C3 1.412(9) yes
C2 C7 1.509(13) yes
C3 C4 1.402(12) yes
C4 C5 1.382(10) yes
C4 C9 1.502(9) yes
C5 C6 1.396(8) yes
C6 C8 1.480(10) yes
C7 H1 0.980 no
C7 H2 0.980 no
C7 H3 0.980 no
C8 H4 0.980 no
C8 H5 0.980 no
C8 H6 0.980 no
C9 H7 0.980 no
C9 H8 0.980 no
C9 H9 0.980 no

loop_
_geom_contact_atom_site_label_1
_geom_contact_atom_site_label_2
_geom_contact_distance
_geom_contact_publ_flag
_geom_contact_site_symmetry_2
Br1 C7 3.156(7) no .
Br1 C9 3.217(9) no .
Br2 C8 3.168(8) no .
Br2 C9 3.123(8) no .
Br3 C7 3.189(8) no .
Br3 C8 3.150(10) no .
C1 C4 2.800(8) no .
C2 C5 2.788(13) no .
C3 C6 2.809(10) no .
Br1 H3 2.5168 no .
Br1 H9 2.6004 no .
Br2 H5 2.5660 no .
Br2 H7 2.9941 no .
Br2 H8 2.9423 no .
Br3 H1 3.0903 no .
Br3 H2 3.0050 no .
Br3 H4 3.1684 no .
Br3 H6 2.8443 no .
C1 H1 2.8046 no .
C1 H2 2.7765 no .
C1 H3 3.3236 no .
C1 H4 2.8680 no .
C1 H5 3.3339 no .
C1 H6 2.7323 no .
C3 H1 3.1525 no .
C3 H2 3.1769 no .
C3 H3 2.5937 no .
C3 H7 3.1591 no .
C3 H8 3.1617 no .
C3 H9 2.6081 no .
C5 H4 3.0882 no .
C5 H5 2.6011 no .
C5 H6 3.2141 no .
C5 H7 2.7857 no .
C5 H8 2.7541 no .
C5 H9 3.3171 no .
Br1 H4 3.2155 no 2_666
Br1 H5 3.0830 no 1_556
Br1 H5 3.5759 no 2_566
Br1 H8 3.3973 no 2_677
Br2 H1 3.4503 no 1_565
Br2 H1 3.0406 no 2_666
Br2 H2 3.4510 no 2_566
Br3 H2 3.4661 no 2_556
Br3 H6 3.3150 no 2_555
Br3 H7 3.1891 no 2_566
Br3 H8 3.1678 no 2_666
Br3 H9 3.1464 no 1_544
C1 H7 2.8984 no 2_566
C2 H4 3.1079 no 2_666
C2 H7 3.4606 no 2_566
C3 H4 2.8157 no 2_666
C4 H4 3.3358 no 2_666
C6 H7 3.1756 no 2_566
C7 H2 3.2654 no 2_556
C7 H4 3.5771 no 2_666
C8 H3 3.4581 no 1_554
C8 H7 3.5676 no 2_566
C9 H6 3.4340 no 2_566
C9 H9 3.5467 no 2_677
H1 Br2 3.4503 no 1_545
H1 Br2 3.0406 no 2_666
H1 H4 3.4009 no 2_666
H1 H5 3.4104 no 2_666
H1 H8 3.4046 no 1_545
H2 Br2 3.4510 no 2_566
H2 Br3 3.4661 no 2_556
H2 C7 3.2654 no 2_556
H2 H2 2.2927 no 2_556
H2 H7 3.4159 no 1_545
H3 C8 3.4581 no 1_556
H3 H4 3.3181 no 1_556
H3 H4 3.5520 no 2_666
H3 H5 3.0470 no 1_556
H3 H6 3.4468 no 1_556
H4 Br1 3.2155 no 2_666
H4 C2 3.1079 no 2_666
H4 C3 2.8157 no 2_666
H4 C4 3.3358 no 2_666
H4 C7 3.5771 no 2_666
H4 H1 3.4009 no 2_666
H4 H3 3.3181 no 1_554
H4 H3 3.5520 no 2_666
H4 H9 3.5768 no 1_544
H5 Br1 3.0830 no 1_554
H5 Br1 3.5759 no 2_566
H5 H1 3.4104 no 2_666
H5 H3 3.0470 no 1_554
H6 Br3 3.3150 no 2_555
H6 C9 3.4340 no 2_566
H6 H3 3.4468 no 1_554
H6 H6 3.5684 no 2_555
H6 H7 3.5324 no 1_544
H6 H7 3.0193 no 2_566
H6 H9 3.5290 no 1_544
H6 H9 3.0637 no 2_566
H7 Br3 3.1891 no 2_566
H7 C1 2.8984 no 2_566
H7 C2 3.4606 no 2_566
H7 C6 3.1756 no 2_566
H7 C8 3.5676 no 2_566
H7 H2 3.4159 no 1_565
H7 H6 3.5324 no 1_566
H7 H6 3.0193 no 2_566
H8 Br1 3.3973 no 2_677
H8 Br3 3.1678 no 2_666
H8 H1 3.4046 no 1_565
H8 H9 3.0278 no 2_677
H9 Br3 3.1464 no 1_566
H9 C9 3.5467 no 2_677
H9 H4 3.5768 no 1_566
H9 H6 3.5290 no 1_566
H9 H6 3.0637 no 2_566
H9 H8 3.0278 no 2_677
H9 H9 3.1932 no 2_677

loop_
_geom_torsion_atom_site_label_1
_geom_torsion_atom_site_label_2
_geom_torsion_atom_site_label_3
_geom_torsion_atom_site_label_4
_geom_torsion
_geom_torsion_publ_flag
Br3 C1 C2 C3 -178.5(3) no
Br3 C1 C2 C7 1.1(8) no
Br3 C1 C6 C5 179.3(3) no
Br3 C1 C6 C8 -0.7(7) no
C2 C1 C6 C5 -0.1(8) no
C2 C1 C6 C8 179.9(5) no
C6 C1 C2 C3 1.0(9) no
C6 C1 C2 C7 -179.5(5) no
C1 C2 C3 Br1 -179.7(4) no
C1 C2 C3 C4 -0.5(8) no
C7 C2 C3 Br1 0.8(8) no
C7 C2 C3 C4 180.0(5) no
Br1 C3 C4 C5 178.3(3) no
Br1 C3 C4 C9 -0.9(7) no
C2 C3 C4 C5 -0.9(8) no
C2 C3 C4 C9 179.9(5) no
C3 C4 C5 Br2 -179.5(4) no
C3 C4 C5 C6 1.9(9) no
C9 C4 C5 Br2 -0.2(8) no
C9 C4 C5 C6 -178.9(5) no
Br2 C5 C6 C1 179.9(3) no
Br2 C5 C6 C8 -0.1(8) no
C4 C5 C6 C1 -1.4(9) no
C4 C5 C6 C8 178.6(5) no
